data_7231222
loop_
_publ_author_name
'Wang, Yiheng'
'Li, Zhen Hua'
'Wang, Huadong'

_publ_section_title
;
 Synthesis of an oxygen-linked germinal frustrated Lewis pair and its
 application in small molecule activation
;
_journal_issue 46
_journal_name_full 'RSC Advances'
_journal_page_first 26271
_journal_paper_doi 10.1039/C8RA05108A
_journal_volume 8
_journal_year 2018
_chemical_formula_sum 'C76 H56 B2 F20 O2 P2'
_chemical_formula_weight 1464.77
_chemical_name_systematic
; 
 ? 
;
_space_group_IT_number 2
_symmetry_cell_setting triclinic
_symmetry_space_group_name_Hall '-P 1'
_symmetry_space_group_name_H-M 'P -1'
_atom_sites_solution_hydrogens geom
_atom_sites_solution_primary direct
_atom_sites_solution_secondary difmap
_audit_creation_method SHELXL-97
_audit_update_record
;
2018-05-17 deposited with the CCDC.
2018-07-18 downloaded from the CCDC.
;
_cell_angle_alpha 82.719(2)
_cell_angle_beta 79.714(2)
_cell_angle_gamma 89.784(2)
_cell_formula_units_Z 2
_cell_length_a 13.951(2)
_cell_length_b 15.282(2)
_cell_length_c 16.319(2)
_cell_measurement_reflns_used 5196
_cell_measurement_temperature 296(2)
_cell_measurement_theta_max 26.82
_cell_measurement_theta_min 2.41
_cell_volume 3395.0(8)
_computing_structure_refinement 'SHELXL-97 (Sheldrick, 2008)'
_computing_structure_solution 'SHELXS-97 (Sheldrick, 2008)'
_diffrn_ambient_temperature 296(2)
_diffrn_measured_fraction_theta_full 0.986
_diffrn_measured_fraction_theta_max 0.986
_diffrn_measurement_device_type 'Bruker APEX-II CCD'
_diffrn_measurement_method '\f and \w scans'
_diffrn_radiation_monochromator graphite
_diffrn_radiation_source 'fine-focus sealed tube'
_diffrn_radiation_type MoK\a
_diffrn_radiation_wavelength 0.71073
_diffrn_reflns_av_R_equivalents 0.0493
_diffrn_reflns_av_sigmaI/netI 0.0960
_diffrn_reflns_limit_h_max 16
_diffrn_reflns_limit_h_min -16
_diffrn_reflns_limit_k_max 18
_diffrn_reflns_limit_k_min -18
_diffrn_reflns_limit_l_max 11
_diffrn_reflns_limit_l_min -19
_diffrn_reflns_number 20210
_diffrn_reflns_theta_full 25.05
_diffrn_reflns_theta_max 25.05
_diffrn_reflns_theta_min 1.28
_exptl_absorpt_coefficient_mu 0.167
_exptl_absorpt_correction_T_max 0.9594
_exptl_absorpt_correction_T_min 0.9286
_exptl_absorpt_correction_type multi-scan
_exptl_absorpt_process_details sadabs
_exptl_crystal_colour colorless
_exptl_crystal_density_diffrn 1.433
_exptl_crystal_density_method 'not measured'
_exptl_crystal_description block
_exptl_crystal_F_000 1496
_exptl_crystal_size_max 0.45
_exptl_crystal_size_mid 0.35
_exptl_crystal_size_min 0.25
_refine_diff_density_max 0.406
_refine_diff_density_min -0.454
_refine_diff_density_rms 0.120
_refine_ls_extinction_method none
_refine_ls_goodness_of_fit_ref 1.162
_refine_ls_hydrogen_treatment mixed
_refine_ls_matrix_type full
_refine_ls_number_parameters 931
_refine_ls_number_reflns 11857
_refine_ls_number_restraints 1
_refine_ls_restrained_S_all 1.163
_refine_ls_R_factor_all 0.1414
_refine_ls_R_factor_gt 0.0738
_refine_ls_shift/su_max 0.002
_refine_ls_shift/su_mean 0.000
_refine_ls_structure_factor_coef Fsqd
_refine_ls_weighting_details 'calc w=1/[\s^2^(Fo^2^)+(0.1100P)^2^+0.0000P] where P=(Fo^2^+2Fc^2^)/3'
_refine_ls_weighting_scheme calc
_refine_ls_wR_factor_gt 0.1927
_refine_ls_wR_factor_ref 0.2396
_reflns_number_gt 6567
_reflns_number_total 11857
_reflns_threshold_expression >2sigma(I)
_cod_data_source_file c8ra05108a2.cif
_cod_data_source_block mo_61115c
_cod_depositor_comments
;
The following automatic conversions were performed:

'_symmetry_cell_setting' value 'Triclinic' changed to 'triclinic'
according to
/home/data/users/saulius/crontab/automatic-downloads/rss-feeds/RSC/lib/dictionaries/cif_core.dic
dictionary named 'cif_core.dic' version 2.4.2 from 2011-04-26.

Automatic conversion script
Id: cif_fix_values 4973 2017-02-22 13:04:09Z antanas 
;
_cod_original_cell_volume 3395.2(8)
_cod_original_sg_symbol_H-M 'P-1   '
_cod_database_code 7231222

loop_
_symmetry_equiv_pos_as_xyz
'x, y, z'
'-x, -y, -z'

loop_
_atom_site_label
_atom_site_type_symbol
_atom_site_fract_x
_atom_site_fract_y
_atom_site_fract_z
_atom_site_U_iso_or_equiv
_atom_site_adp_type
_atom_site_occupancy
_atom_site_symmetry_multiplicity
_atom_site_calc_flag
_atom_site_refinement_flags
B1 B 0.0661(4) 0.7363(3) 0.3124(4) 0.0395(13) Uani 1 1 d .
B2 B 0.5144(4) 0.2380(3) 0.3162(3) 0.0405(13) Uani 1 1 d .
C1 C 0.1651(3) 0.7542(3) 0.2453(3) 0.0410(11) Uani 1 1 d .
H1 H 0.2039 0.7079 0.2281 0.049 Uiso 1 1 calc R
C2 C 0.1898(3) 0.8373(3) 0.2152(3) 0.0355(10) Uani 1 1 d .
C3 C 0.2845(3) 0.8670(3) 0.1617(3) 0.0403(11) Uani 1 1 d .
C4 C 0.3415(3) 0.9314(3) 0.1837(3) 0.0538(14) Uani 1 1 d .
H4 H 0.3175 0.9614 0.2290 0.065 Uiso 1 1 calc R
C5 C 0.4340(4) 0.9510(4) 0.1382(4) 0.0721(18) Uani 1 1 d .
H5 H 0.4718 0.9938 0.1539 0.087 Uiso 1 1 calc R
C6 C 0.4707(4) 0.9098(4) 0.0720(4) 0.0703(17) Uani 1 1 d .
H6 H 0.5327 0.9243 0.0416 0.084 Uiso 1 1 calc R
C7 C 0.4142(4) 0.8448(4) 0.0494(3) 0.0689(17) Uani 1 1 d .
H7 H 0.4395 0.8150 0.0043 0.083 Uiso 1 1 calc R
C8 C 0.3218(3) 0.8242(4) 0.0929(3) 0.0532(14) Uani 1 1 d .
H8 H 0.2843 0.7817 0.0765 0.064 Uiso 1 1 calc R
C9 C 0.1257(4) 0.9253(3) 0.4493(3) 0.0603(15) Uani 1 1 d .
H9A H 0.1442 0.9412 0.4995 0.090 Uiso 1 1 calc R
H9B H 0.1660 0.8784 0.4298 0.090 Uiso 1 1 calc R
H9C H 0.0587 0.9061 0.4612 0.090 Uiso 1 1 calc R
C10 C 0.2032(5) 1.2479(4) 0.3764(4) 0.082(2) Uani 1 1 d .
H10A H 0.2631 1.2716 0.3425 0.123 Uiso 1 1 calc R
H10B H 0.2104 1.2382 0.4342 0.123 Uiso 1 1 calc R
H10C H 0.1519 1.2889 0.3701 0.123 Uiso 1 1 calc R
C11 C 0.1425(4) 1.0791(3) 0.1473(3) 0.0595(14) Uani 1 1 d .
H11A H 0.0759 1.0746 0.1403 0.089 Uiso 1 1 calc R
H11B H 0.1782 1.0304 0.1261 0.089 Uiso 1 1 calc R
H11C H 0.1711 1.1335 0.1170 0.089 Uiso 1 1 calc R
C12 C 0.1288(3) 0.9998(3) 0.2976(3) 0.0380(11) Uani 1 1 d .
C13 C 0.1389(3) 1.0047(3) 0.3821(3) 0.0400(11) Uani 1 1 d .
C14 C 0.1632(3) 1.0849(3) 0.4047(3) 0.0488(13) Uani 1 1 d .
H14 H 0.1697 1.0878 0.4600 0.059 Uiso 1 1 calc R
C15 C 0.1779(3) 1.1604(3) 0.3482(4) 0.0524(14) Uani 1 1 d .
C16 C 0.1704(4) 1.1550(3) 0.2668(4) 0.0505(13) Uani 1 1 d .
H16 H 0.1818 1.2057 0.2283 0.061 Uiso 1 1 calc R
C17 C 0.1464(3) 1.0772(3) 0.2388(3) 0.0439(12) Uani 1 1 d .
C18 C -0.1047(4) 0.9724(4) 0.3416(3) 0.0549(14) Uani 1 1 d .
H18A H -0.1714 0.9840 0.3634 0.082 Uiso 1 1 calc R
H18B H -0.0654 1.0242 0.3399 0.082 Uiso 1 1 calc R
H18C H -0.0824 0.9247 0.3772 0.082 Uiso 1 1 calc R
C19 C -0.2783(4) 0.9202(5) 0.1082(5) 0.099(2) Uani 1 1 d .
H19A H -0.2689 0.8881 0.0606 0.148 Uiso 1 1 calc R
H19B H -0.2990 0.9789 0.0919 0.148 Uiso 1 1 calc R
H19C H -0.3272 0.8907 0.1518 0.148 Uiso 1 1 calc R
C20 C 0.0814(4) 0.8810(4) 0.0647(3) 0.0572(14) Uani 1 1 d .
H20A H 0.0841 0.8182 0.0652 0.086 Uiso 1 1 calc R
H20B H 0.1384 0.9018 0.0823 0.086 Uiso 1 1 calc R
H20C H 0.0789 0.9085 0.0089 0.086 Uiso 1 1 calc R
C21 C -0.0081(3) 0.9227(3) 0.2060(3) 0.0344(10) Uani 1 1 d .
C22 C -0.0969(3) 0.9478(3) 0.2551(3) 0.0402(11) Uani 1 1 d .
C23 C -0.1813(4) 0.9472(3) 0.2206(3) 0.0550(14) Uani 1 1 d .
H23 H -0.2397 0.9623 0.2525 0.066 Uiso 1 1 calc R
C24 C -0.1820(4) 0.9251(4) 0.1409(4) 0.0582(14) Uani 1 1 d .
C25 C -0.0960(4) 0.9061(3) 0.0945(3) 0.0559(14) Uani 1 1 d .
H25 H -0.0955 0.8938 0.0400 0.067 Uiso 1 1 calc R
C26 C -0.0080(3) 0.9038(3) 0.1237(3) 0.0409(11) Uani 1 1 d .
C27 C 0.0802(3) 0.6652(3) 0.3928(3) 0.0445(12) Uani 1 1 d .
C28 C 0.0558(4) 0.6760(3) 0.4767(4) 0.0486(13) Uani 1 1 d .
C29 C 0.0689(4) 0.6123(4) 0.5420(4) 0.0625(16) Uani 1 1 d .
C30 C 0.1066(4) 0.5349(4) 0.5254(5) 0.0690(18) Uani 1 1 d .
C31 C 0.1321(4) 0.5182(3) 0.4427(6) 0.075(2) Uani 1 1 d .
C32 C 0.1188(4) 0.5835(3) 0.3797(4) 0.0600(15) Uani 1 1 d .
C33 C -0.0277(3) 0.7076(3) 0.2740(3) 0.0430(12) Uani 1 1 d .
C34 C -0.1217(4) 0.7154(3) 0.3159(3) 0.0472(12) Uani 1 1 d .
C35 C -0.2035(4) 0.7001(3) 0.2810(4) 0.0654(17) Uani 1 1 d .
C36 C -0.1935(5) 0.6731(4) 0.2041(5) 0.076(2) Uani 1 1 d .
C37 C -0.1032(5) 0.6611(4) 0.1614(4) 0.0683(17) Uani 1 1 d .
C38 C -0.0226(4) 0.6764(3) 0.1957(4) 0.0552(14) Uani 1 1 d .
C39 C 0.4460(3) 0.2563(3) 0.2475(3) 0.0390(11) Uani 1 1 d .
H39 H 0.4161 0.2094 0.2301 0.047 Uiso 1 1 calc R
C40 C 0.4320(3) 0.3381(3) 0.2155(3) 0.0360(10) Uani 1 1 d .
C41 C 0.3632(3) 0.3700(3) 0.1603(3) 0.0409(11) Uani 1 1 d .
C42 C 0.2987(4) 0.4356(3) 0.1762(4) 0.0572(14) Uani 1 1 d .
H42 H 0.3029 0.4670 0.2207 0.069 Uiso 1 1 calc R
C43 C 0.2273(4) 0.4573(4) 0.1289(4) 0.0715(18) Uani 1 1 d .
H43 H 0.1842 0.5021 0.1419 0.086 Uiso 1 1 calc R
C44 C 0.2207(5) 0.4128(5) 0.0632(4) 0.082(2) Uani 1 1 d .
H44 H 0.1727 0.4272 0.0311 0.098 Uiso 1 1 calc R
C45 C 0.2835(4) 0.3473(5) 0.0440(4) 0.0736(18) Uani 1 1 d .
H45 H 0.2794 0.3181 -0.0019 0.088 Uiso 1 1 calc R
C46 C 0.3540(4) 0.3236(4) 0.0929(3) 0.0574(14) Uani 1 1 d .
H46 H 0.3951 0.2770 0.0809 0.069 Uiso 1 1 calc R
C47 C 0.3942(4) 0.4294(3) 0.4487(3) 0.0545(14) Uani 1 1 d .
H47A H 0.4555 0.4113 0.4635 0.082 Uiso 1 1 calc R
H47B H 0.3649 0.3816 0.4285 0.082 Uiso 1 1 calc R
H47C H 0.3518 0.4457 0.4972 0.082 Uiso 1 1 calc R
C48 C 0.3496(5) 0.7521(3) 0.3754(4) 0.0761(19) Uani 1 1 d .
H48A H 0.4026 0.7944 0.3637 0.114 Uiso 1 1 calc R
H48B H 0.3243 0.7439 0.4346 0.114 Uiso 1 1 calc R
H48C H 0.2991 0.7732 0.3455 0.114 Uiso 1 1 calc R
C49 C 0.5075(4) 0.5808(4) 0.1456(3) 0.0635(15) Uani 1 1 d .
H49A H 0.4912 0.6347 0.1144 0.095 Uiso 1 1 calc R
H49B H 0.4802 0.5316 0.1259 0.095 Uiso 1 1 calc R
H49C H 0.5770 0.5759 0.1380 0.095 Uiso 1 1 calc R
C50 C 0.4568(3) 0.5030(3) 0.2974(3) 0.0396(11) Uani 1 1 d .
C51 C 0.4105(3) 0.5073(3) 0.3810(3) 0.0448(12) Uani 1 1 d .
C52 C 0.3782(3) 0.5883(3) 0.4025(3) 0.0491(13) Uani 1 1 d .
H52 H 0.3492 0.5909 0.4581 0.059 Uiso 1 1 calc R
C53 C 0.3857(4) 0.6655(3) 0.3481(4) 0.0560(14) Uani 1 1 d .
C54 C 0.4294(4) 0.6584(3) 0.2659(4) 0.0519(13) Uani 1 1 d .
H54 H 0.4342 0.7087 0.2267 0.062 Uiso 1 1 calc R
C55 C 0.4659(3) 0.5814(3) 0.2391(3) 0.0461(12) Uani 1 1 d .
C56 C 0.6741(4) 0.4751(4) 0.3420(3) 0.0612(15) Uani 1 1 d .
H56A H 0.7323 0.4850 0.3636 0.092 Uiso 1 1 calc R
H56B H 0.6350 0.4295 0.3786 0.092 Uiso 1 1 calc R
H56C H 0.6379 0.5286 0.3388 0.092 Uiso 1 1 calc R
C57 C 0.9431(4) 0.4110(5) 0.1144(5) 0.113(3) Uani 1 1 d .
H57A H 0.9790 0.4438 0.1457 0.169 Uiso 1 1 calc R
H57B H 0.9585 0.4339 0.0560 0.169 Uiso 1 1 calc R
H57C H 0.9603 0.3500 0.1218 0.169 Uiso 1 1 calc R
C58 C 0.6025(4) 0.3833(4) 0.0646(3) 0.0650(16) Uani 1 1 d .
H58A H 0.6310 0.4084 0.0086 0.097 Uiso 1 1 calc R
H58B H 0.5402 0.4090 0.0806 0.097 Uiso 1 1 calc R
H58C H 0.5943 0.3207 0.0662 0.097 Uiso 1 1 calc R
C59 C 0.6336(3) 0.4228(3) 0.2069(3) 0.0383(11) Uani 1 1 d .
C60 C 0.7011(3) 0.4474(3) 0.2558(3) 0.0455(12) Uani 1 1 d .
C61 C 0.8008(3) 0.4438(3) 0.2235(4) 0.0542(14) Uani 1 1 d .
H61 H 0.8453 0.4584 0.2559 0.065 Uiso 1 1 calc R
C62 C 0.8353(4) 0.4194(4) 0.1456(4) 0.0654(17) Uani 1 1 d .
C63 C 0.7677(4) 0.4007(3) 0.0970(3) 0.0556(14) Uani 1 1 d .
H63 H 0.7908 0.3869 0.0431 0.067 Uiso 1 1 calc R
C64 C 0.6678(3) 0.4014(3) 0.1240(3) 0.0455(12) Uani 1 1 d .
C65 C 0.6251(3) 0.2093(3) 0.2807(3) 0.0419(11) Uani 1 1 d .
C66 C 0.6999(4) 0.2177(3) 0.3242(4) 0.0507(13) Uani 1 1 d .
C67 C 0.7953(4) 0.2002(4) 0.2920(5) 0.078(2) Uani 1 1 d .
C68 C 0.8190(5) 0.1759(4) 0.2139(6) 0.088(3) Uani 1 1 d .
C69 C 0.7468(6) 0.1630(4) 0.1704(4) 0.085(2) Uani 1 1 d .
C70 C 0.6539(5) 0.1791(4) 0.2046(4) 0.0666(17) Uani 1 1 d .
C71 C 0.4640(3) 0.1683(3) 0.3964(3) 0.0386(11) Uani 1 1 d .
C72 C 0.4535(4) 0.1796(3) 0.4799(3) 0.0531(14) Uani 1 1 d .
C73 C 0.4117(4) 0.1154(4) 0.5444(4) 0.0591(15) Uani 1 1 d U
C74 C 0.3819(4) 0.0378(4) 0.5280(5) 0.0658(18) Uani 1 1 d .
C75 C 0.3946(4) 0.0238(3) 0.4469(5) 0.0689(19) Uani 1 1 d .
C76 C 0.4329(4) 0.0866(3) 0.3831(4) 0.0564(14) Uani 1 1 d .
F1 F 0.1417(3) 0.5643(2) 0.3000(2) 0.0812(11) Uani 1 1 d .
F2 F 0.1684(3) 0.4410(2) 0.4230(3) 0.1101(15) Uani 1 1 d .
F3 F 0.1194(3) 0.4718(2) 0.5873(3) 0.1097(16) Uani 1 1 d .
F4 F 0.0406(3) 0.6276(3) 0.6229(2) 0.0995(13) Uani 1 1 d .
F5 F 0.0137(2) 0.75172(18) 0.50076(17) 0.0652(9) Uani 1 1 d .
F6 F 0.0640(3) 0.6624(2) 0.1489(2) 0.0801(10) Uani 1 1 d .
F7 F -0.0929(4) 0.6369(3) 0.0850(3) 0.1202(16) Uani 1 1 d .
F8 F -0.2731(3) 0.6615(3) 0.1723(3) 0.1206(16) Uani 1 1 d .
F9 F -0.2930(2) 0.7116(3) 0.3262(3) 0.1106(15) Uani 1 1 d .
F10 F -0.1363(2) 0.7421(2) 0.3918(2) 0.0663(9) Uani 1 1 d .
F11 F 0.6783(2) 0.2423(2) 0.4016(2) 0.0725(9) Uani 1 1 d .
F12 F 0.8629(3) 0.2107(3) 0.3396(4) 0.1257(18) Uani 1 1 d .
F13 F 0.9135(3) 0.1625(3) 0.1827(4) 0.151(2) Uani 1 1 d .
F14 F 0.7719(4) 0.1395(3) 0.0941(3) 0.150(2) Uani 1 1 d .
F15 F 0.5883(3) 0.1663(3) 0.1554(2) 0.1045(14) Uani 1 1 d .
F16 F 0.4465(3) 0.0678(2) 0.3050(2) 0.0845(11) Uani 1 1 d .
F17 F 0.3655(3) -0.0545(2) 0.4293(3) 0.1095(15) Uani 1 1 d .
F18 F 0.3453(3) -0.0238(2) 0.5911(3) 0.1142(17) Uani 1 1 d .
F19 F 0.4059(3) 0.1320(3) 0.6261(2) 0.1075(15) Uani 1 1 d U
F20 F 0.4830(2) 0.25633(19) 0.50462(17) 0.0673(9) Uani 1 1 d .
O1 O 0.0465(2) 0.83021(18) 0.33678(18) 0.0358(7) Uani 1 1 d .
O2 O 0.5225(2) 0.33303(18) 0.33854(18) 0.0379(7) Uani 1 1 d .
P1 P 0.09090(8) 0.90106(7) 0.26330(7) 0.0318(3) Uani 1 1 d .
P2 P 0.51010(8) 0.40350(7) 0.26392(7) 0.0340(3) Uani 1 1 d .

loop_
_atom_site_aniso_label
_atom_site_aniso_U_11
_atom_site_aniso_U_22
_atom_site_aniso_U_33
_atom_site_aniso_U_23
_atom_site_aniso_U_13
_atom_site_aniso_U_12
B1 0.040(3) 0.037(3) 0.041(4) -0.004(3) -0.007(2) 0.005(2)
B2 0.048(3) 0.042(3) 0.030(3) -0.004(2) -0.003(2) 0.011(2)
C1 0.039(3) 0.046(3) 0.041(3) -0.013(2) -0.008(2) 0.007(2)
C2 0.030(2) 0.043(3) 0.035(3) -0.009(2) -0.0080(19) 0.0034(19)
C3 0.037(2) 0.048(3) 0.037(3) -0.007(2) -0.010(2) 0.007(2)
C4 0.042(3) 0.062(3) 0.058(4) -0.023(3) -0.002(2) -0.001(2)
C5 0.046(3) 0.083(4) 0.087(5) -0.025(4) -0.002(3) -0.020(3)
C6 0.036(3) 0.106(5) 0.061(4) -0.005(4) 0.008(3) -0.011(3)
C7 0.045(3) 0.120(5) 0.041(4) -0.020(3) 0.002(3) 0.016(3)
C8 0.038(3) 0.078(4) 0.047(3) -0.022(3) -0.007(2) -0.004(2)
C9 0.082(4) 0.061(3) 0.040(3) -0.001(3) -0.020(3) -0.013(3)
C10 0.090(5) 0.055(3) 0.094(5) -0.031(3) 0.021(4) -0.016(3)
C11 0.077(4) 0.051(3) 0.047(4) 0.004(3) -0.008(3) -0.004(3)
C12 0.032(2) 0.046(3) 0.036(3) -0.011(2) -0.005(2) -0.0007(19)
C13 0.037(2) 0.044(3) 0.039(3) -0.009(2) -0.004(2) -0.0032(19)
C14 0.044(3) 0.057(3) 0.046(3) -0.026(3) 0.002(2) -0.012(2)
C15 0.046(3) 0.040(3) 0.066(4) -0.014(3) 0.008(3) -0.001(2)
C16 0.055(3) 0.034(3) 0.057(4) 0.002(3) -0.001(3) -0.006(2)
C17 0.037(3) 0.044(3) 0.045(3) 0.004(2) -0.002(2) -0.001(2)
C18 0.047(3) 0.078(4) 0.041(3) -0.017(3) -0.003(2) 0.017(3)
C19 0.055(4) 0.140(6) 0.114(6) -0.027(5) -0.043(4) 0.002(4)
C20 0.067(3) 0.083(4) 0.025(3) -0.017(3) -0.009(2) 0.020(3)
C21 0.034(2) 0.035(2) 0.032(3) 0.003(2) -0.0062(19) -0.0001(18)
C22 0.038(3) 0.043(3) 0.038(3) 0.001(2) -0.006(2) 0.004(2)
C23 0.039(3) 0.073(4) 0.049(4) 0.006(3) -0.006(2) 0.011(2)
C24 0.044(3) 0.074(4) 0.058(4) 0.006(3) -0.022(3) -0.007(3)
C25 0.056(3) 0.075(4) 0.041(3) -0.012(3) -0.017(3) 0.005(3)
C26 0.044(3) 0.049(3) 0.029(3) 0.001(2) -0.009(2) 0.005(2)
C27 0.041(3) 0.036(2) 0.059(4) -0.002(2) -0.019(2) -0.002(2)
C28 0.054(3) 0.040(3) 0.054(4) 0.003(3) -0.019(3) -0.009(2)
C29 0.071(4) 0.059(4) 0.059(4) 0.016(3) -0.032(3) -0.024(3)
C30 0.063(4) 0.046(4) 0.101(6) 0.020(4) -0.043(4) -0.015(3)
C31 0.049(3) 0.035(3) 0.141(7) 0.014(4) -0.035(4) -0.001(2)
C32 0.044(3) 0.044(3) 0.091(5) 0.003(3) -0.019(3) 0.003(2)
C33 0.045(3) 0.038(3) 0.044(3) -0.001(2) -0.007(2) -0.001(2)
C34 0.049(3) 0.042(3) 0.051(4) -0.004(2) -0.011(2) -0.002(2)
C35 0.044(3) 0.050(3) 0.103(5) -0.001(3) -0.020(3) -0.009(2)
C36 0.088(5) 0.060(4) 0.095(6) -0.007(4) -0.059(4) -0.013(3)
C37 0.098(5) 0.068(4) 0.047(4) -0.008(3) -0.033(4) -0.022(3)
C38 0.065(4) 0.047(3) 0.059(4) -0.017(3) -0.018(3) -0.012(2)
C39 0.040(3) 0.038(3) 0.044(3) -0.018(2) -0.013(2) -0.0071(19)
C40 0.036(2) 0.046(3) 0.024(3) 0.001(2) -0.0032(19) 0.0008(19)
C41 0.039(3) 0.051(3) 0.035(3) -0.002(2) -0.013(2) -0.003(2)
C42 0.049(3) 0.069(4) 0.059(4) -0.011(3) -0.024(3) 0.003(3)
C43 0.058(4) 0.082(4) 0.088(5) -0.016(4) -0.045(3) 0.004(3)
C44 0.061(4) 0.119(6) 0.067(5) 0.020(4) -0.038(3) 0.005(4)
C45 0.069(4) 0.116(5) 0.045(4) -0.018(4) -0.028(3) -0.009(4)
C46 0.047(3) 0.079(4) 0.052(4) -0.016(3) -0.019(3) -0.009(3)
C47 0.072(4) 0.053(3) 0.036(3) -0.007(3) 0.000(3) 0.010(3)
C48 0.096(5) 0.055(3) 0.095(5) -0.028(3) -0.053(4) 0.019(3)
C49 0.067(4) 0.067(4) 0.047(4) 0.017(3) -0.003(3) 0.013(3)
C50 0.033(2) 0.042(3) 0.046(3) -0.003(2) -0.015(2) -0.0042(19)
C51 0.045(3) 0.056(3) 0.033(3) -0.003(2) -0.007(2) 0.011(2)
C52 0.052(3) 0.050(3) 0.052(3) -0.018(3) -0.019(2) 0.004(2)
C53 0.060(3) 0.051(3) 0.068(4) -0.016(3) -0.034(3) 0.013(2)
C54 0.056(3) 0.040(3) 0.065(4) -0.006(3) -0.028(3) 0.003(2)
C55 0.044(3) 0.052(3) 0.045(3) -0.005(3) -0.015(2) 0.006(2)
C56 0.049(3) 0.092(4) 0.044(3) -0.004(3) -0.016(3) -0.010(3)
C57 0.039(3) 0.135(6) 0.141(7) 0.020(5) 0.021(4) 0.015(4)
C58 0.068(4) 0.086(4) 0.044(4) -0.026(3) -0.006(3) -0.015(3)
C59 0.038(2) 0.039(2) 0.036(3) 0.000(2) -0.004(2) 0.0011(19)
C60 0.034(3) 0.050(3) 0.048(3) 0.010(2) -0.007(2) -0.006(2)
C61 0.037(3) 0.060(3) 0.063(4) 0.012(3) -0.013(3) -0.012(2)
C62 0.048(3) 0.068(4) 0.065(4) 0.019(3) 0.014(3) 0.008(3)
C63 0.049(3) 0.065(3) 0.048(4) -0.010(3) 0.005(3) 0.003(2)
C64 0.043(3) 0.051(3) 0.039(3) -0.004(2) 0.003(2) -0.009(2)
C65 0.042(3) 0.043(3) 0.041(3) -0.001(2) -0.009(2) 0.000(2)
C66 0.048(3) 0.038(3) 0.062(4) -0.005(3) -0.002(3) 0.006(2)
C67 0.042(3) 0.048(3) 0.144(7) 0.004(4) -0.025(4) 0.008(3)
C68 0.057(4) 0.061(4) 0.122(7) 0.005(4) 0.039(4) 0.017(3)
C69 0.097(6) 0.078(4) 0.065(5) -0.001(4) 0.021(4) 0.043(4)
C70 0.085(4) 0.073(4) 0.040(4) -0.010(3) -0.004(3) 0.038(3)
C71 0.031(2) 0.033(2) 0.054(3) -0.008(2) -0.011(2) -0.0017(18)
C72 0.058(3) 0.044(3) 0.051(4) 0.002(3) 0.002(3) 0.023(2)
C73 0.053(3) 0.062(4) 0.049(4) 0.012(3) 0.012(3) 0.016(3)
C74 0.035(3) 0.051(4) 0.095(5) 0.025(4) 0.008(3) 0.004(2)
C75 0.041(3) 0.034(3) 0.126(6) 0.012(4) -0.017(4) 0.001(2)
C76 0.042(3) 0.051(3) 0.080(5) -0.007(3) -0.020(3) -0.001(2)
F1 0.098(3) 0.0519(19) 0.093(3) -0.0182(19) -0.007(2) 0.0122(17)
F2 0.091(3) 0.0424(19) 0.199(5) 0.007(2) -0.046(3) 0.0135(18)
F3 0.119(3) 0.074(2) 0.141(4) 0.061(2) -0.087(3) -0.035(2)
F4 0.141(4) 0.102(3) 0.054(3) 0.031(2) -0.041(2) -0.046(2)
F5 0.099(2) 0.0530(17) 0.0390(19) -0.0007(14) -0.0023(16) -0.0055(16)
F6 0.086(2) 0.100(3) 0.056(2) -0.0345(19) 0.0007(18) -0.0140(19)
F7 0.163(4) 0.143(4) 0.069(3) -0.028(3) -0.050(3) -0.039(3)
F8 0.104(3) 0.129(3) 0.151(4) -0.008(3) -0.090(3) -0.017(3)
F9 0.045(2) 0.114(3) 0.178(5) -0.030(3) -0.025(2) 0.0057(19)
F10 0.0527(18) 0.080(2) 0.065(2) -0.0208(18) -0.0003(15) -0.0075(15)
F11 0.072(2) 0.081(2) 0.078(3) -0.0235(19) -0.0385(18) 0.0182(17)
F12 0.058(2) 0.099(3) 0.234(6) -0.033(3) -0.054(3) 0.012(2)
F13 0.069(3) 0.124(3) 0.217(6) 0.021(4) 0.059(3) 0.035(2)
F14 0.176(5) 0.183(5) 0.067(3) -0.013(3) 0.038(3) 0.096(4)
F15 0.137(4) 0.137(3) 0.055(2) -0.046(2) -0.035(2) 0.068(3)
F16 0.116(3) 0.0537(19) 0.096(3) -0.023(2) -0.042(2) 0.0060(18)
F17 0.090(3) 0.0453(19) 0.195(5) 0.003(2) -0.042(3) -0.0146(18)
F18 0.070(2) 0.080(2) 0.152(4) 0.059(3) 0.035(2) 0.0163(19)
F19 0.137(4) 0.101(3) 0.056(2) 0.033(2) 0.027(2) 0.046(2)
F20 0.108(3) 0.0570(18) 0.0354(18) -0.0014(15) -0.0114(16) 0.0121(17)
O1 0.0363(16) 0.0388(16) 0.0314(18) -0.0012(14) -0.0063(13) -0.0003(13)
O2 0.0399(17) 0.0451(17) 0.0265(18) 0.0026(14) -0.0054(13) 0.0079(13)
P1 0.0318(6) 0.0363(6) 0.0272(7) -0.0042(5) -0.0051(5) 0.0023(5)
P2 0.0338(6) 0.0424(7) 0.0252(7) -0.0011(5) -0.0063(5) 0.0018(5)

loop_
_atom_type_symbol
_atom_type_description
_atom_type_scat_dispersion_real
_atom_type_scat_dispersion_imag
_atom_type_scat_source
C C 0.0033 0.0016 'International Tables Vol C Tables 4.2.6.8 and 6.1.1.4'
H H 0.0000 0.0000 'International Tables Vol C Tables 4.2.6.8 and 6.1.1.4'
B B 0.0013 0.0007 'International Tables Vol C Tables 4.2.6.8 and 6.1.1.4'
O O 0.0106 0.0060 'International Tables Vol C Tables 4.2.6.8 and 6.1.1.4'
P P 0.1023 0.0942 'International Tables Vol C Tables 4.2.6.8 and 6.1.1.4'
F F 0.0171 0.0103 'International Tables Vol C Tables 4.2.6.8 and 6.1.1.4'

loop_
_geom_angle_atom_site_label_1
_geom_angle_atom_site_label_2
_geom_angle_atom_site_label_3
_geom_angle
O1 B1 C1 100.4(3)
O1 B1 C33 106.7(3)
C1 B1 C33 115.0(4)
O1 B1 C27 112.2(4)
C1 B1 C27 112.1(4)
C33 B1 C27 110.0(4)
O2 B2 C39 99.2(3)
O2 B2 C65 106.1(4)
C39 B2 C65 115.4(4)
O2 B2 C71 112.8(4)
C39 B2 C71 112.0(4)
C65 B2 C71 110.7(4)
C2 C1 B1 117.7(4)
C2 C1 H1 121.2
B1 C1 H1 121.2
C1 C2 C3 125.0(4)
C1 C2 P1 104.6(3)
C3 C2 P1 130.0(3)
C4 C3 C8 118.7(4)
C4 C3 C2 121.1(4)
C8 C3 C2 119.9(4)
C5 C4 C3 120.0(5)
C5 C4 H4 120.0
C3 C4 H4 120.0
C6 C5 C4 121.7(5)
C6 C5 H5 119.2
C4 C5 H5 119.2
C5 C6 C7 118.9(5)
C5 C6 H6 120.6
C7 C6 H6 120.6
C8 C7 C6 120.9(5)
C8 C7 H7 119.6
C6 C7 H7 119.6
C7 C8 C3 119.8(5)
C7 C8 H8 120.1
C3 C8 H8 120.1
C13 C9 H9A 109.5
C13 C9 H9B 109.5
H9A C9 H9B 109.5
C13 C9 H9C 109.5
H9A C9 H9C 109.5
H9B C9 H9C 109.5
C15 C10 H10A 109.5
C15 C10 H10B 109.5
H10A C10 H10B 109.5
C15 C10 H10C 109.5
H10A C10 H10C 109.5
H10B C10 H10C 109.5
C17 C11 H11A 109.5
C17 C11 H11B 109.5
H11A C11 H11B 109.5
C17 C11 H11C 109.5
H11A C11 H11C 109.5
H11B C11 H11C 109.5
C17 C12 C13 118.6(4)
C17 C12 P1 118.7(3)
C13 C12 P1 122.7(3)
C14 C13 C12 119.1(4)
C14 C13 C9 117.8(4)
C12 C13 C9 123.0(4)
C15 C14 C13 122.3(5)
C15 C14 H14 118.8
C13 C14 H14 118.8
C16 C15 C14 118.3(4)
C16 C15 C10 121.2(5)
C14 C15 C10 120.5(5)
C15 C16 C17 123.2(5)
C15 C16 H16 118.4
C17 C16 H16 118.4
C16 C17 C12 118.4(5)
C16 C17 C11 118.2(4)
C12 C17 C11 123.3(4)
C22 C18 H18A 109.5
C22 C18 H18B 109.5
H18A C18 H18B 109.5
C22 C18 H18C 109.5
H18A C18 H18C 109.5
H18B C18 H18C 109.5
C24 C19 H19A 109.5
C24 C19 H19B 109.5
H19A C19 H19B 109.5
C24 C19 H19C 109.5
H19A C19 H19C 109.5
H19B C19 H19C 109.5
C26 C20 H20A 109.5
C26 C20 H20B 109.5
H20A C20 H20B 109.5
C26 C20 H20C 109.5
H20A C20 H20C 109.5
H20B C20 H20C 109.5
C26 C21 C22 119.3(4)
C26 C21 P1 125.2(3)
C22 C21 P1 114.7(3)
C23 C22 C21 117.8(4)
C23 C22 C18 118.3(4)
C21 C22 C18 123.9(4)
C24 C23 C22 122.9(5)
C24 C23 H23 118.6
C22 C23 H23 118.6
C25 C24 C23 117.8(5)
C25 C24 C19 121.7(6)
C23 C24 C19 120.5(5)
C24 C25 C26 123.6(5)
C24 C25 H25 118.2
C26 C25 H25 118.2
C25 C26 C21 118.5(4)
C25 C26 C20 117.4(4)
C21 C26 C20 124.2(4)
C28 C27 C32 113.3(5)
C28 C27 B1 127.0(4)
C32 C27 B1 119.7(5)
F5 C28 C27 120.8(4)
F5 C28 C29 115.1(5)
C27 C28 C29 124.0(5)
C30 C29 F4 119.9(6)
C30 C29 C28 120.0(6)
F4 C29 C28 120.2(6)
C29 C30 F3 121.3(7)
C29 C30 C31 119.8(6)
F3 C30 C31 118.9(6)
F2 C31 C32 119.5(7)
F2 C31 C30 122.0(6)
C32 C31 C30 118.4(6)
F1 C32 C31 117.0(5)
F1 C32 C27 118.4(5)
C31 C32 C27 124.5(7)
C34 C33 C38 113.4(5)
C34 C33 B1 121.5(4)
C38 C33 B1 125.0(4)
F10 C34 C33 119.2(4)
F10 C34 C35 117.8(5)
C33 C34 C35 122.9(5)
C36 C35 F9 120.8(6)
C36 C35 C34 120.6(6)
F9 C35 C34 118.6(6)
F8 C36 C37 122.2(7)
F8 C36 C35 118.7(7)
C37 C36 C35 119.1(5)
F7 C37 C36 119.3(6)
F7 C37 C38 120.3(6)
C36 C37 C38 120.3(6)
F6 C38 C37 116.1(5)
F6 C38 C33 120.4(4)
C37 C38 C33 123.5(6)
C40 C39 B2 119.9(4)
C40 C39 H39 120.1
B2 C39 H39 120.1
C39 C40 C41 128.5(4)
C39 C40 P2 103.4(3)
C41 C40 P2 127.9(3)
C42 C41 C46 117.0(5)
C42 C41 C40 123.8(4)
C46 C41 C40 118.6(4)
C41 C42 C43 122.6(5)
C41 C42 H42 118.7
C43 C42 H42 118.7
C44 C43 C42 119.5(6)
C44 C43 H43 120.3
C42 C43 H43 120.3
C43 C44 C45 120.5(6)
C43 C44 H44 119.8
C45 C44 H44 119.8
C44 C45 C46 120.3(6)
C44 C45 H45 119.9
C46 C45 H45 119.9
C45 C46 C41 120.1(5)
C45 C46 H46 120.0
C41 C46 H46 120.0
C51 C47 H47A 109.5
C51 C47 H47B 109.5
H47A C47 H47B 109.5
C51 C47 H47C 109.5
H47A C47 H47C 109.5
H47B C47 H47C 109.5
C53 C48 H48A 109.5
C53 C48 H48B 109.5
H48A C48 H48B 109.5
C53 C48 H48C 109.5
H48A C48 H48C 109.5
H48B C48 H48C 109.5
C55 C49 H49A 109.5
C55 C49 H49B 109.5
H49A C49 H49B 109.5
C55 C49 H49C 109.5
H49A C49 H49C 109.5
H49B C49 H49C 109.5
C51 C50 C55 118.7(4)
C51 C50 P2 122.2(4)
C55 C50 P2 119.1(4)
C52 C51 C50 118.1(5)
C52 C51 C47 117.6(4)
C50 C51 C47 124.3(4)
C53 C52 C51 125.0(5)
C53 C52 H52 117.5
C51 C52 H52 117.5
C52 C53 C54 115.4(5)
C52 C53 C48 122.6(5)
C54 C53 C48 122.1(5)
C55 C54 C53 123.8(5)
C55 C54 H54 118.1
C53 C54 H54 118.1
C54 C55 C50 119.0(5)
C54 C55 C49 118.9(5)
C50 C55 C49 121.9(4)
C60 C56 H56A 109.5
C60 C56 H56B 109.5
H56A C56 H56B 109.5
C60 C56 H56C 109.5
H56A C56 H56C 109.5
H56B C56 H56C 109.5
C62 C57 H57A 109.5
C62 C57 H57B 109.5
H57A C57 H57B 109.5
C62 C57 H57C 109.5
H57A C57 H57C 109.5
H57B C57 H57C 109.5
C64 C58 H58A 109.5
C64 C58 H58B 109.5
H58A C58 H58B 109.5
C64 C58 H58C 109.5
H58A C58 H58C 109.5
H58B C58 H58C 109.5
C60 C59 C64 119.9(4)
C60 C59 P2 114.5(3)
C64 C59 P2 124.8(3)
C61 C60 C59 118.5(5)
C61 C60 C56 116.5(5)
C59 C60 C56 125.0(4)
C62 C61 C60 122.5(5)
C62 C61 H61 118.8
C60 C61 H61 118.8
C61 C62 C63 117.8(5)
C61 C62 C57 121.3(6)
C63 C62 C57 120.9(6)
C64 C63 C62 123.7(5)
C64 C63 H63 118.1
C62 C63 H63 118.1
C63 C64 C59 117.4(5)
C63 C64 C58 118.6(5)
C59 C64 C58 123.9(4)
C70 C65 C66 113.9(5)
C70 C65 B2 124.2(5)
C66 C65 B2 121.8(4)
F11 C66 C65 118.5(4)
F11 C66 C67 119.1(6)
C65 C66 C67 122.4(6)
F12 C67 C68 122.1(6)
F12 C67 C66 117.7(7)
C68 C67 C66 120.2(6)
F13 C68 C67 118.9(9)
F13 C68 C69 121.9(8)
C67 C68 C69 119.1(6)
F14 C69 C70 123.0(8)
F14 C69 C68 118.0(7)
C70 C69 C68 118.9(7)
F15 C70 C69 114.1(6)
F15 C70 C65 120.7(5)
C69 C70 C65 125.2(7)
C72 C71 C76 113.8(5)
C72 C71 B2 126.7(4)
C76 C71 B2 119.3(5)
F20 C72 C71 121.6(4)
F20 C72 C73 115.7(5)
C71 C72 C73 122.7(5)
C74 C73 F19 120.4(5)
C74 C73 C72 121.0(6)
F19 C73 C72 118.5(5)
C73 C74 F18 119.8(7)
C73 C74 C75 117.5(5)
F18 C74 C75 122.6(6)
F17 C75 C74 118.3(6)
F17 C75 C76 119.5(7)
C74 C75 C76 122.2(6)
F16 C76 C75 119.3(5)
F16 C76 C71 117.9(5)
C75 C76 C71 122.7(6)
B1 O1 P1 110.7(3)
B2 O2 P2 111.6(3)
O1 P1 C12 113.22(19)
O1 P1 C2 98.27(18)
C12 P1 C2 114.3(2)
O1 P1 C21 103.04(18)
C12 P1 C21 110.7(2)
C2 P1 C21 116.2(2)
O2 P2 C50 112.8(2)
O2 P2 C59 103.13(18)
C50 P2 C59 111.7(2)
O2 P2 C40 97.69(19)
C50 P2 C40 114.7(2)
C59 P2 C40 115.4(2)

loop_
_geom_bond_atom_site_label_1
_geom_bond_atom_site_label_2
_geom_bond_distance
B1 O1 1.547(6)
B1 C1 1.603(7)
B1 C33 1.632(7)
B1 C27 1.634(8)
B2 O2 1.550(6)
B2 C39 1.594(7)
B2 C65 1.630(7)
B2 C71 1.633(7)
C1 C2 1.326(6)
C1 H1 0.9300
C2 C3 1.484(6)
C2 P1 1.808(4)
C3 C4 1.389(6)
C3 C8 1.391(6)
C4 C5 1.382(7)
C4 H4 0.9300
C5 C6 1.341(8)
C5 H5 0.9300
C6 C7 1.394(8)
C6 H6 0.9300
C7 C8 1.372(7)
C7 H7 0.9300
C8 H8 0.9300
C9 C13 1.517(7)
C9 H9A 0.9600
C9 H9B 0.9600
C9 H9C 0.9600
C10 C15 1.529(7)
C10 H10A 0.9600
C10 H10B 0.9600
C10 H10C 0.9600
C11 C17 1.500(7)
C11 H11A 0.9600
C11 H11B 0.9600
C11 H11C 0.9600
C12 C17 1.418(6)
C12 C13 1.423(6)
C12 P1 1.788(4)
C13 C14 1.383(6)
C14 C15 1.374(7)
C14 H14 0.9300
C15 C16 1.364(7)
C16 C17 1.389(6)
C16 H16 0.9300
C18 C22 1.491(6)
C18 H18A 0.9600
C18 H18B 0.9600
C18 H18C 0.9600
C19 C24 1.537(7)
C19 H19A 0.9600
C19 H19B 0.9600
C19 H19C 0.9600
C20 C26 1.502(6)
C20 H20A 0.9600
C20 H20B 0.9600
C20 H20C 0.9600
C21 C26 1.409(6)
C21 C22 1.429(6)
C21 P1 1.809(4)
C22 C23 1.394(7)
C23 C24 1.386(7)
C23 H23 0.9300
C24 C25 1.352(7)
C25 C26 1.393(7)
C25 H25 0.9300
C27 C28 1.382(7)
C27 C32 1.385(7)
C28 F5 1.366(5)
C28 C29 1.385(7)
C29 C30 1.332(8)
C29 F4 1.359(7)
C30 F3 1.342(7)
C30 C31 1.389(9)
C31 F2 1.337(7)
C31 C32 1.377(8)
C32 F1 1.352(7)
C33 C34 1.380(6)
C33 C38 1.410(7)
C34 F10 1.333(6)
C34 C35 1.396(7)
C35 C36 1.355(9)
C35 F9 1.355(7)
C36 F8 1.328(6)
C36 C37 1.350(9)
C37 F7 1.329(7)
C37 C38 1.376(8)
C38 F6 1.341(6)
C39 C40 1.320(6)
C39 H39 0.9300
C40 C41 1.472(6)
C40 P2 1.824(4)
C41 C42 1.363(7)
C41 C46 1.407(6)
C42 C43 1.380(7)
C42 H42 0.9300
C43 C44 1.357(9)
C43 H43 0.9300
C44 C45 1.358(9)
C44 H44 0.9300
C45 C46 1.392(7)
C45 H45 0.9300
C46 H46 0.9300
C47 C51 1.507(7)
C47 H47A 0.9600
C47 H47B 0.9600
C47 H47C 0.9600
C48 C53 1.505(7)
C48 H48A 0.9600
C48 H48B 0.9600
C48 H48C 0.9600
C49 C55 1.533(7)
C49 H49A 0.9600
C49 H49B 0.9600
C49 H49C 0.9600
C50 C51 1.410(6)
C50 C55 1.425(6)
C50 P2 1.794(5)
C51 C52 1.381(6)
C52 C53 1.377(7)
C52 H52 0.9300
C53 C54 1.388(7)
C54 C55 1.371(6)
C54 H54 0.9300
C56 C60 1.503(7)
C56 H56A 0.9600
C56 H56B 0.9600
C56 H56C 0.9600
C57 C62 1.509(7)
C57 H57A 0.9600
C57 H57B 0.9600
C57 H57C 0.9600
C58 C64 1.496(7)
C58 H58A 0.9600
C58 H58B 0.9600
C58 H58C 0.9600
C59 C60 1.419(6)
C59 C64 1.429(6)
C59 P2 1.812(4)
C60 C61 1.400(7)
C61 C62 1.373(8)
C61 H61 0.9300
C62 C63 1.389(8)
C63 C64 1.385(7)
C63 H63 0.9300
C65 C70 1.372(7)
C65 C66 1.377(7)
C66 F11 1.345(6)
C66 C67 1.380(7)
C67 F12 1.347(8)
C67 C68 1.356(10)
C68 F13 1.351(7)
C68 C69 1.360(11)
C69 F14 1.326(8)
C69 C70 1.351(8)
C70 F15 1.351(7)
C71 C72 1.376(7)
C71 C76 1.380(6)
C72 F20 1.375(6)
C72 C73 1.391(7)
C73 C74 1.332(8)
C73 F19 1.378(7)
C74 F18 1.333(6)
C74 C75 1.348(9)
C75 F17 1.346(6)
C75 C76 1.358(8)
C76 F16 1.322(7)
O1 P1 1.551(3)
O2 P2 1.554(3)
